data_7152679
loop_
_publ_author_name
'Hiscock, Jennifer R.'
'Gale, Philip A.'
'Lalaoui, No\'emie'
'Light, Mark E.'
'Wells, Neil J.'

_publ_section_title
;
 Benzimidazole-based anion receptors exhibiting selectivity for lactate
 over pyruvate.
;
_journal_issue 38
_journal_name_full 'Organic &amp; biomolecular chemistry'
_journal_page_first 7780
_journal_page_last 7788
_journal_paper_doi 10.1039/c2ob26299a
_journal_volume 10
_journal_year 2012
_chemical_compound_source 'Jenny Hiscock'
_chemical_formula_moiety 'C26 H21 N7 O2, 2(C16 H36 N), 2(C7 H5 O2), H2 O'
_chemical_formula_sum 'C72 H105 N9 O7'
_chemical_formula_weight 1208.65
_chemical_name_systematic
;
?
;
_space_group_IT_number 7
_symmetry_cell_setting monoclinic
_symmetry_space_group_name_Hall 'P -2yac'
_symmetry_space_group_name_H-M 'P 1 n 1'
_atom_sites_solution_hydrogens geom
_atom_sites_solution_primary direct
_atom_sites_solution_secondary difmap
_audit_creation_method SHELXL-97
_cell_angle_alpha 90.00
_cell_angle_beta 119.815(5)
_cell_angle_gamma 90.00
_cell_formula_units_Z 2
_cell_length_a 21.771(11)
_cell_length_b 8.336(4)
_cell_length_c 21.888(11)
_cell_measurement_reflns_used 12050
_cell_measurement_temperature 100(2)
_cell_measurement_theta_max 31.3
_cell_measurement_theta_min 2.7
_cell_volume 3447(3)
_computing_cell_refinement
;
CrystalClear-SM Expert 2.0 r7 (Rigaku, 2011)
;
_computing_data_collection
;
CrystalClear-SM Expert 2.0 r7 (Rigaku, 2011)
;
_computing_data_reduction
;
CrystalClear-SM Expert 2.0 r7 (Rigaku, 2011)
;
_computing_molecular_graphics
;
Images generated using CrystalMaker: a crystal and molecular
structures program for Mac and Windows. CrystalMaker Software Ltd,
Oxford, England (www.crystalmaker.com)
;
_computing_publication_material 'WINGX (Farrugia, 1998)'
_computing_structure_refinement 'SHELXL-97 (Sheldrick, 2008)'
_computing_structure_solution 'SHELXS-97 (Sheldrick, 1997)'
_diffrn_ambient_temperature 100(2)
_diffrn_detector 'CCD plate'
_diffrn_detector_area_resol_mean 28.5714
_diffrn_detector_type 'Rigaku HG Saturn724+ (2x2 bin mode)'
_diffrn_measured_fraction_theta_full 0.998
_diffrn_measured_fraction_theta_max 0.998
_diffrn_measurement_device 'four-circle \k diffractometer'
_diffrn_measurement_device_type 'Rigaku AFC12 (Left)'
_diffrn_measurement_method 'profile data from \w-scans'
_diffrn_measurement_specimen_support 'MiTeGen micromount'
_diffrn_radiation_collimation 'Confocal mirrors, HF Varimax '
_diffrn_radiation_type MoK\a
_diffrn_radiation_wavelength 0.71075
_diffrn_reflns_av_R_equivalents 0.0000
_diffrn_reflns_av_sigmaI/netI 0.1318
_diffrn_reflns_limit_h_max 25
_diffrn_reflns_limit_h_min -25
_diffrn_reflns_limit_k_max 9
_diffrn_reflns_limit_k_min -9
_diffrn_reflns_limit_l_max 26
_diffrn_reflns_limit_l_min -26
_diffrn_reflns_number 52696
_diffrn_reflns_theta_full 25.03
_diffrn_reflns_theta_max 25.03
_diffrn_reflns_theta_min 3.07
_diffrn_source 'Rotating Anode'
_diffrn_source_current 55.0
_diffrn_source_power 2.475
_diffrn_source_voltage 45.0
_exptl_absorpt_coefficient_mu 0.075
_exptl_absorpt_correction_T_max 0.9992
_exptl_absorpt_correction_T_min 0.9895
_exptl_absorpt_correction_type multi-scan
_exptl_absorpt_process_details
;
Jacobson, R. (1998). REQAB. Private communication to the
Rigaku Corporation, Tokyo, Japan.
;
_exptl_crystal_colour Colourless
_exptl_crystal_density_diffrn 1.165
_exptl_crystal_density_method 'not measured'
_exptl_crystal_description Needle
_exptl_crystal_F_000 1312
_exptl_crystal_size_max 0.14
_exptl_crystal_size_mid 0.07
_exptl_crystal_size_min 0.01
_refine_diff_density_max 0.477
_refine_diff_density_min -0.329
_refine_diff_density_rms 0.057
_refine_ls_extinction_coef 0.00339(17)
_refine_ls_extinction_expression Fc^*^=kFc[1+0.001xFc^2^\l^3^/sin(2\q)]^-1/4^
_refine_ls_extinction_method SHELXL
_refine_ls_goodness_of_fit_ref 1.088
_refine_ls_hydrogen_treatment mixed
_refine_ls_matrix_type full
_refine_ls_number_parameters 811
_refine_ls_number_reflns 52696
_refine_ls_number_restraints 5
_refine_ls_restrained_S_all 1.089
_refine_ls_R_factor_all 0.1160
_refine_ls_R_factor_gt 0.0956
_refine_ls_shift/su_max 0.005
_refine_ls_shift/su_mean 0.000
_refine_ls_structure_factor_coef Fsqd
_refine_ls_weighting_details 'calc w=1/[\s^2^(Fo^2^)+(0.0255P)^2^+1.9930P] where P=(Fo^2^+2Fc^2^)/3'
_refine_ls_weighting_scheme calc
_refine_ls_wR_factor_gt 0.1508
_refine_ls_wR_factor_ref 0.1706
_reflns_number_gt 41698
_reflns_number_total 52696
_reflns_threshold_expression >2\s(I)
_cod_data_source_file c2ob26299a.txt
_cod_data_source_block 2011jh0060
_cod_depositor_comments
;
The following automatic conversions were performed:

'_symmetry_cell_setting' value 'Monoclinic' changed to 'monoclinic'
according to /home/saulius/struct/CIF-dictionaries/cif_core.dic
dictionary named 'cif_core.dic' version 2.4.2 from 2011-04-26.

Automatic conversion script
Id: cif_fix_values 1891 2012-01-12 08:04:46Z andrius 
;
_cod_original_cell_volume 3446(3)
_cod_original_sg_symbol_H-M Pn
_cod_database_code 7152679

loop_
_symmetry_equiv_pos_as_xyz
'x, y, z'
'x+1/2, -y, z+1/2'

loop_
_atom_site_label
_atom_site_type_symbol
_atom_site_fract_x
_atom_site_fract_y
_atom_site_fract_z
_atom_site_U_iso_or_equiv
_atom_site_adp_type
_atom_site_occupancy
_atom_site_symmetry_multiplicity
_atom_site_calc_flag
_atom_site_refinement_flags
O1 O -0.14522(13) -0.0434(3) 0.75587(15) 0.0380(7) Uani 1 1 d .
O2 O 0.00981(14) -0.2618(4) 0.46401(14) 0.0459(8) Uani 1 1 d .
N1 N 0.09611(17) 0.0280(4) 0.96122(17) 0.0366(8) Uani 1 1 d .
H901 H 0.1063 0.0391 0.9273 0.044 Uiso 1 1 calc R
N2 N -0.02578(16) -0.0867(3) 0.82940(16) 0.0281(7) Uani 1 1 d .
H902 H 0.0151 -0.0980 0.8308 0.034 Uiso 1 1 calc R
N3 N -0.06943(16) -0.0768(3) 0.71085(16) 0.0289(7) Uani 1 1 d .
H903 H -0.0264 -0.1087 0.7228 0.035 Uiso 1 1 calc R
N4 N -0.03847(15) -0.1724(3) 0.59766(16) 0.0269(7) Uani 1 1 d .
H904 H -0.0044 -0.2113 0.6376 0.032 Uiso 1 1 calc R
N5 N 0.06638(14) -0.3314(3) 0.58362(15) 0.0254(7) Uani 1 1 d .
N6 N 0.18054(15) -0.4501(3) 0.64157(15) 0.0273(7) Uani 1 1 d .
N7 N 0.13686(15) -0.4008(3) 0.52724(16) 0.0279(7) Uani 1 1 d .
H907 H 0.1083 -0.3713 0.4834 0.033 Uiso 1 1 calc R
C1 C 0.1396(2) 0.0747(5) 1.0319(2) 0.0449(11) Uani 1 1 d .
H1 H 0.1849 0.1233 1.0507 0.054 Uiso 1 1 calc R
C2 C 0.1062(2) 0.0389(5) 1.0690(2) 0.0483(12) Uani 1 1 d .
H2 H 0.1242 0.0592 1.1176 0.058 Uiso 1 1 calc R
C3 C 0.0394(2) -0.0345(5) 1.0224(2) 0.0432(11) Uani 1 1 d .
C4 C -0.0192(2) -0.0929(5) 1.0278(2) 0.0494(12) Uani 1 1 d .
H4A H -0.0173 -0.0958 1.0720 0.059 Uiso 1 1 calc R
C5 C -0.0785(3) -0.1452(5) 0.9679(2) 0.0491(12) Uani 1 1 d .
H5 H -0.1179 -0.1821 0.9715 0.059 Uiso 1 1 calc R
C6 C -0.0831(2) -0.1462(5) 0.9009(2) 0.0362(10) Uani 1 1 d .
H6 H -0.1247 -0.1851 0.8609 0.043 Uiso 1 1 calc R
C7 C -0.0269(2) -0.0903(4) 0.8934(2) 0.0359(10) Uani 1 1 d .
C8 C 0.03480(19) -0.0382(5) 0.9542(2) 0.0309(9) Uani 1 1 d .
C9 C -0.08764(19) -0.0657(4) 0.76306(19) 0.0262(8) Uani 1 1 d .
C10 C -0.11633(19) -0.0399(4) 0.6398(2) 0.0277(8) Uani 1 1 d .
C11 C -0.17921(19) 0.0487(4) 0.6146(2) 0.0299(9) Uani 1 1 d .
H11 H -0.1940 0.0841 0.6465 0.036 Uiso 1 1 calc R
C12 C -0.2207(2) 0.0858(4) 0.5422(2) 0.0348(10) Uani 1 1 d .
H12 H -0.2629 0.1462 0.5269 0.042 Uiso 1 1 calc R
C13 C -0.2029(2) 0.0386(5) 0.4934(2) 0.0393(10) Uani 1 1 d .
H13 H -0.2319 0.0654 0.4451 0.047 Uiso 1 1 calc R
C14 C -0.13958(19) -0.0519(5) 0.5168(2) 0.0330(9) Uani 1 1 d .
C15 C -0.10279(19) -0.1151(5) 0.4828(2) 0.0376(10) Uani 1 1 d .
H15 H -0.1181 -0.1087 0.4339 0.045 Uiso 1 1 calc R
C16 C -0.04220(19) -0.1857(4) 0.53284(19) 0.0287(9) Uani 1 1 d .
C17 C -0.09778(17) -0.0868(4) 0.58938(19) 0.0248(8) Uani 1 1 d .
C18 C 0.01402(18) -0.2648(5) 0.5235(2) 0.0326(9) Uani 1 1 d .
C19 C 0.12255(19) -0.3905(4) 0.58155(19) 0.0281(9) Uani 1 1 d .
C20 C 0.1852(2) -0.4666(5) 0.70968(19) 0.0352(10) Uani 1 1 d .
H20A H 0.1433 -0.4187 0.7079 0.053 Uiso 1 1 calc R
H20B H 0.2278 -0.4115 0.7455 0.053 Uiso 1 1 calc R
H20C H 0.1878 -0.5805 0.7217 0.053 Uiso 1 1 calc R
C21 C 0.23325(18) -0.4945(4) 0.62538(19) 0.0260(8) Uani 1 1 d .
C22 C 0.3003(2) -0.5541(4) 0.6688(2) 0.0313(9) Uani 1 1 d .
H22 H 0.3182 -0.5719 0.7176 0.038 Uiso 1 1 calc R
C23 C 0.3408(2) -0.5872(4) 0.6358(2) 0.0343(10) Uani 1 1 d .
H23 H 0.3874 -0.6283 0.6631 0.041 Uiso 1 1 calc R
C24 C 0.31349(19) -0.5604(4) 0.5633(2) 0.0335(9) Uani 1 1 d .
H24 H 0.3424 -0.5828 0.5431 0.040 Uiso 1 1 calc R
C25 C 0.24474(19) -0.5015(4) 0.5202(2) 0.0315(9) Uani 1 1 d .
H25 H 0.2257 -0.4857 0.4710 0.038 Uiso 1 1 calc R
C26 C 0.20596(19) -0.4674(4) 0.55396(19) 0.0256(8) Uani 1 1 d .
O3 O 0.10286(13) 0.0017(3) 0.83504(13) 0.0354(7) Uani 1 1 d .
O4 O 0.06671(12) -0.1742(3) 0.74621(12) 0.0278(6) Uani 1 1 d .
C27 C 0.10933(18) -0.0614(4) 0.78527(19) 0.0279(8) Uani 1 1 d .
C28 C 0.16467(18) -0.0050(4) 0.77005(18) 0.0236(8) Uani 1 1 d .
C29 C 0.21427(19) 0.1099(4) 0.81329(19) 0.0304(9) Uani 1 1 d .
H29 H 0.2113 0.1546 0.8517 0.036 Uiso 1 1 calc R
C30 C 0.2691(2) 0.1603(5) 0.8002(2) 0.0357(10) Uani 1 1 d .
H30 H 0.3020 0.2394 0.8294 0.043 Uiso 1 1 calc R
C31 C 0.27462(19) 0.0951(5) 0.7455(2) 0.0339(9) Uani 1 1 d .
H31 H 0.3124 0.1255 0.7380 0.041 Uiso 1 1 calc R
C32 C 0.22343(19) -0.0181(5) 0.70021(19) 0.0339(10) Uani 1 1 d .
H32 H 0.2256 -0.0613 0.6612 0.041 Uiso 1 1 calc R
C33 C 0.16940(18) -0.0654(4) 0.71396(19) 0.0274(8) Uani 1 1 d .
H33 H 0.1352 -0.1412 0.6837 0.033 Uiso 1 1 calc R
O5 O 0.09619(14) -0.3757(3) 0.38587(13) 0.0347(6) Uani 1 1 d .
O6 O 0.01828(13) -0.3363(3) 0.27127(13) 0.0326(6) Uani 1 1 d .
C34 C 0.0806(2) -0.3297(4) 0.3250(2) 0.0300(9) Uani 1 1 d .
C35 C 0.1384(2) -0.2595(4) 0.3139(2) 0.0294(9) Uani 1 1 d .
C36 C 0.2017(2) -0.2066(4) 0.3720(2) 0.0392(10) Uani 1 1 d .
H36 H 0.2076 -0.2147 0.4179 0.047 Uiso 1 1 calc R
C37 C 0.2565(2) -0.1420(5) 0.3637(3) 0.0580(15) Uani 1 1 d .
H37 H 0.2988 -0.1043 0.4031 0.070 Uiso 1 1 calc R
C38 C 0.2475(3) -0.1347(5) 0.2971(3) 0.0638(17) Uani 1 1 d .
H38 H 0.2848 -0.0933 0.2910 0.077 Uiso 1 1 calc R
C39 C 0.1852(3) -0.1864(5) 0.2378(3) 0.0580(15) Uani 1 1 d .
H39 H 0.1797 -0.1785 0.1921 0.070 Uiso 1 1 calc R
C40 C 0.1312(2) -0.2499(5) 0.2476(2) 0.0386(10) Uani 1 1 d .
H40 H 0.0888 -0.2870 0.2079 0.046 Uiso 1 1 calc R
N8 N 0.01668(17) 0.1834(3) 0.30906(17) 0.0317(7) Uani 1 1 d .
C41 C -0.0268(2) 0.3067(4) 0.3241(2) 0.0363(10) Uani 1 1 d .
H41A H 0.0063 0.3716 0.3654 0.044 Uiso 1 1 calc R
H41B H -0.0501 0.3802 0.2833 0.044 Uiso 1 1 calc R
C42 C -0.0835(2) 0.2379(5) 0.3384(2) 0.0425(11) Uani 1 1 d .
H42A H -0.1237 0.1974 0.2939 0.051 Uiso 1 1 calc R
H42B H -0.0636 0.1468 0.3716 0.051 Uiso 1 1 calc R
C43 C -0.1097(2) 0.3670(5) 0.3696(2) 0.0417(11) Uani 1 1 d .
H43A H -0.0692 0.4089 0.4135 0.050 Uiso 1 1 calc R
H43B H -0.1302 0.4572 0.3360 0.050 Uiso 1 1 calc R
C44 C -0.1652(2) 0.3009(5) 0.3856(3) 0.0563(13) Uani 1 1 d .
H44A H -0.2036 0.2519 0.3430 0.084 Uiso 1 1 calc R
H44B H -0.1842 0.3883 0.4012 0.084 Uiso 1 1 calc R
H44C H -0.1436 0.2199 0.4228 0.084 Uiso 1 1 calc R
C45 C 0.0628(2) 0.0845(4) 0.3754(2) 0.0340(9) Uani 1 1 d .
H45A H 0.0320 0.0385 0.3923 0.041 Uiso 1 1 calc R
H45B H 0.0834 -0.0062 0.3624 0.041 Uiso 1 1 calc R
C46 C 0.1225(2) 0.1748(5) 0.4357(2) 0.0394(10) Uani 1 1 d .
H46A H 0.1085 0.2883 0.4343 0.047 Uiso 1 1 calc R
H46B H 0.1649 0.1723 0.4301 0.047 Uiso 1 1 calc R
C47 C 0.1410(2) 0.1012(5) 0.5077(2) 0.0464(12) Uani 1 1 d .
H47A H 0.1451 -0.0167 0.5055 0.056 Uiso 1 1 calc R
H47B H 0.1875 0.1428 0.5442 0.056 Uiso 1 1 calc R
C48 C 0.0853(2) 0.1400(5) 0.5286(2) 0.0521(13) Uani 1 1 d .
H48A H 0.0820 0.2565 0.5322 0.078 Uiso 1 1 calc R
H48B H 0.0989 0.0905 0.5743 0.078 Uiso 1 1 calc R
H48C H 0.0393 0.0978 0.4929 0.078 Uiso 1 1 calc R
C49 C 0.0622(2) 0.2768(4) 0.2866(2) 0.0304(9) Uani 1 1 d .
H49A H 0.0941 0.3479 0.3259 0.037 Uiso 1 1 calc R
H49B H 0.0308 0.3463 0.2463 0.037 Uiso 1 1 calc R
C50 C 0.1072(2) 0.1762(4) 0.2653(2) 0.0336(9) Uani 1 1 d .
H50A H 0.0760 0.1187 0.2208 0.040 Uiso 1 1 calc R
H50B H 0.1341 0.0952 0.3021 0.040 Uiso 1 1 calc R
C51 C 0.1593(2) 0.2836(5) 0.2551(2) 0.0393(10) Uani 1 1 d .
H51A H 0.1781 0.2228 0.2291 0.047 Uiso 1 1 calc R
H51B H 0.1336 0.3781 0.2264 0.047 Uiso 1 1 calc R
C52 C 0.2215(2) 0.3410(5) 0.3257(2) 0.0443(11) Uani 1 1 d .
H52A H 0.2033 0.4031 0.3513 0.067 Uiso 1 1 calc R
H52B H 0.2531 0.4085 0.3168 0.067 Uiso 1 1 calc R
H52C H 0.2478 0.2478 0.3539 0.067 Uiso 1 1 calc R
C53 C -0.0323(2) 0.0638(5) 0.25169(19) 0.0354(9) Uani 1 1 d .
H53A H -0.0026 -0.0148 0.2441 0.042 Uiso 1 1 calc R
H53B H -0.0600 0.0041 0.2690 0.042 Uiso 1 1 calc R
C54 C -0.0828(2) 0.1396(5) 0.1822(2) 0.0396(10) Uani 1 1 d .
H54A H -0.0561 0.1986 0.1637 0.048 Uiso 1 1 calc R
H54B H -0.1139 0.2167 0.1884 0.048 Uiso 1 1 calc R
C55 C -0.1279(2) 0.0069(5) 0.1300(2) 0.0389(10) Uani 1 1 d .
H55A H -0.0961 -0.0705 0.1253 0.047 Uiso 1 1 calc R
H55B H -0.1539 -0.0516 0.1495 0.047 Uiso 1 1 calc R
C56 C -0.1812(2) 0.0711(5) 0.0569(2) 0.0508(12) Uani 1 1 d .
H56A H -0.2158 0.1399 0.0605 0.076 Uiso 1 1 calc R
H56B H -0.2058 -0.0190 0.0253 0.076 Uiso 1 1 calc R
H56C H -0.1561 0.1334 0.0381 0.076 Uiso 1 1 calc R
N9 N -0.0273(2) -0.5723(4) 0.79581(19) 0.0384(8) Uani 1 1 d .
C57 C -0.0437(2) -0.6800(4) 0.8421(2) 0.0408(11) Uani 1 1 d .
H57A H -0.0833 -0.7521 0.8113 0.049 Uiso 1 1 calc R
H57B H -0.0019 -0.7481 0.8711 0.049 Uiso 1 1 calc R
C58 C -0.0634(3) -0.5920(6) 0.8909(3) 0.0600(15) Uani 1 1 d .
H58A H -0.0358 -0.4912 0.9069 0.072 Uiso 1 1 calc R
H58B H -0.1142 -0.5630 0.8642 0.072 Uiso 1 1 calc R
C59 C -0.0503(4) -0.6856(7) 0.9515(3) 0.092(2) Uani 1 1 d .
H59A H 0.0003 -0.7163 0.9769 0.110 Uiso 1 1 calc R
H59B H -0.0783 -0.7857 0.9347 0.110 Uiso 1 1 calc R
C60 C -0.0675(5) -0.6056(6) 1.0031(4) 0.154(4) Uani 1 1 d .
H60A H -0.0254 -0.5500 1.0393 0.230 Uiso 1 1 calc R
H60B H -0.0823 -0.6870 1.0255 0.230 Uiso 1 1 calc R
H60C H -0.1058 -0.5280 0.9782 0.230 Uiso 1 1 calc R
C61 C 0.0376(2) -0.4685(5) 0.8397(2) 0.0408(10) Uani 1 1 d .
H61A H 0.0456 -0.3996 0.8075 0.049 Uiso 1 1 calc R
H61B H 0.0274 -0.3971 0.8698 0.049 Uiso 1 1 calc R
C62 C 0.1051(2) -0.5604(5) 0.8864(2) 0.0449(11) Uani 1 1 d .
H62A H 0.1127 -0.6418 0.8579 0.054 Uiso 1 1 calc R
H62B H 0.1002 -0.6173 0.9235 0.054 Uiso 1 1 calc R
C63 C 0.1690(2) -0.4491(5) 0.9207(2) 0.0521(13) Uani 1 1 d .
H63A H 0.1603 -0.3661 0.9479 0.062 Uiso 1 1 calc R
H63B H 0.1739 -0.3940 0.8833 0.062 Uiso 1 1 calc R
C64 C 0.2391(2) -0.5353(5) 0.9702(2) 0.0539(13) Uani 1 1 d .
H64A H 0.2357 -0.5858 1.0088 0.081 Uiso 1 1 calc R
H64B H 0.2779 -0.4572 0.9894 0.081 Uiso 1 1 calc R
H64C H 0.2483 -0.6176 0.9437 0.081 Uiso 1 1 calc R
C65 C -0.0146(3) -0.6799(5) 0.7467(2) 0.0478(12) Uani 1 1 d .
H65A H -0.0606 -0.7247 0.7106 0.057 Uiso 1 1 calc R
H65B H 0.0156 -0.7709 0.7744 0.057 Uiso 1 1 calc R
C66 C 0.0204(4) -0.5972(6) 0.7089(3) 0.103(3) Uani 1 1 d .
H66A H 0.0701 -0.5700 0.7435 0.124 Uiso 1 1 calc R
H66B H -0.0050 -0.4964 0.6868 0.124 Uiso 1 1 calc R
C67 C 0.0185(2) -0.7147(6) 0.6494(2) 0.0605(14) Uani 1 1 d .
H67A H 0.0585 -0.6926 0.6412 0.073 Uiso 1 1 calc R
H67B H 0.0200 -0.8287 0.6627 0.073 Uiso 1 1 calc R
C68 C -0.0503(2) -0.6744(6) 0.5865(3) 0.0723(17) Uani 1 1 d .
H68A H -0.0886 -0.6898 0.5972 0.108 Uiso 1 1 calc R
H68B H -0.0581 -0.7444 0.5473 0.108 Uiso 1 1 calc R
H68C H -0.0497 -0.5622 0.5733 0.108 Uiso 1 1 calc R
C69 C -0.0901(2) -0.4612(5) 0.7545(2) 0.0538(13) Uani 1 1 d .
H69A H -0.0940 -0.3892 0.7884 0.065 Uiso 1 1 calc R
H69B H -0.0797 -0.3932 0.7237 0.065 Uiso 1 1 calc R
C70 C -0.1617(2) -0.5400(5) 0.7091(2) 0.0541(13) Uani 1 1 d .
H70A H -0.1750 -0.6023 0.7393 0.065 Uiso 1 1 calc R
H70B H -0.1587 -0.6151 0.6756 0.065 Uiso 1 1 calc R
C71 C -0.2186(3) -0.4130(5) 0.6681(2) 0.0586(14) Uani 1 1 d .
H71A H -0.2190 -0.3343 0.7017 0.070 Uiso 1 1 calc R
H71B H -0.2061 -0.3550 0.6363 0.070 Uiso 1 1 calc R
C72 C -0.2928(3) -0.4846(5) 0.6245(3) 0.0587(13) Uani 1 1 d .
H72A H -0.2933 -0.5593 0.5897 0.088 Uiso 1 1 calc R
H72B H -0.3270 -0.3982 0.6003 0.088 Uiso 1 1 calc R
H72C H -0.3056 -0.5419 0.6557 0.088 Uiso 1 1 calc R
O1W O -0.07599(13) -0.2630(4) 0.31680(14) 0.0377(7) Uani 1 1 d D
H1W H -0.0522(18) -0.257(5) 0.3616(9) 0.057 Uiso 1 1 d D
H2W H -0.0413(16) -0.287(5) 0.3076(19) 0.057 Uiso 1 1 d D

loop_
_atom_site_aniso_label
_atom_site_aniso_U_11
_atom_site_aniso_U_22
_atom_site_aniso_U_33
_atom_site_aniso_U_23
_atom_site_aniso_U_13
_atom_site_aniso_U_12
O1 0.0253(14) 0.0514(18) 0.0442(17) -0.0029(14) 0.0225(14) 0.0034(13)
O2 0.0345(17) 0.075(2) 0.0260(17) -0.0012(15) 0.0134(14) 0.0143(15)
N1 0.037(2) 0.041(2) 0.028(2) 0.0001(16) 0.0134(17) 0.0040(16)
N2 0.0260(17) 0.0319(18) 0.0248(17) -0.0021(14) 0.0114(14) 0.0047(14)
N3 0.0275(17) 0.0340(18) 0.0277(18) 0.0025(15) 0.0156(15) 0.0022(14)
N4 0.0237(16) 0.0298(17) 0.0254(18) 0.0047(14) 0.0108(14) 0.0062(14)
N5 0.0146(15) 0.0338(18) 0.0241(17) 0.0022(14) 0.0068(13) 0.0018(13)
N6 0.0296(18) 0.0301(18) 0.0158(16) -0.0001(14) 0.0064(14) -0.0001(14)
N7 0.0251(17) 0.0311(18) 0.0261(18) -0.0031(14) 0.0117(15) -0.0018(14)
C1 0.028(2) 0.058(3) 0.036(3) -0.015(2) 0.006(2) 0.001(2)
C2 0.045(3) 0.064(3) 0.031(3) -0.011(2) 0.016(2) 0.008(2)
C3 0.055(3) 0.051(3) 0.025(2) 0.009(2) 0.020(2) 0.017(2)
C4 0.057(3) 0.065(3) 0.039(3) 0.014(2) 0.034(3) 0.016(3)
C5 0.060(3) 0.050(3) 0.055(3) 0.016(2) 0.041(3) 0.014(2)
C6 0.040(2) 0.036(2) 0.042(3) 0.001(2) 0.028(2) 0.0005(19)
C7 0.043(2) 0.023(2) 0.047(3) -0.0007(19) 0.026(2) 0.0011(18)
C8 0.027(2) 0.036(2) 0.030(2) 0.0018(18) 0.0143(18) 0.0069(18)
C9 0.033(2) 0.0195(19) 0.026(2) 0.0017(16) 0.0146(18) -0.0008(16)
C10 0.026(2) 0.027(2) 0.033(2) -0.0085(17) 0.0167(18) -0.0016(17)
C11 0.025(2) 0.028(2) 0.042(2) -0.0039(18) 0.0200(19) -0.0024(17)
C12 0.028(2) 0.029(2) 0.038(3) 0.0027(19) 0.0089(19) -0.0019(17)
C13 0.035(2) 0.044(3) 0.033(2) -0.007(2) 0.012(2) 0.005(2)
C14 0.026(2) 0.041(2) 0.028(2) -0.0034(19) 0.0103(18) 0.0005(18)
C15 0.030(2) 0.055(3) 0.020(2) -0.0064(19) 0.0064(18) -0.005(2)
C16 0.023(2) 0.039(2) 0.028(2) -0.0061(18) 0.0153(18) -0.0043(17)
C17 0.0152(17) 0.026(2) 0.028(2) -0.0046(17) 0.0073(16) -0.0019(15)
C18 0.021(2) 0.043(2) 0.027(2) -0.0103(19) 0.0062(17) -0.0069(18)
C19 0.031(2) 0.028(2) 0.023(2) -0.0048(17) 0.0112(18) -0.0041(17)
C20 0.033(2) 0.048(3) 0.026(2) -0.0018(19) 0.0159(19) 0.0070(19)
C21 0.027(2) 0.0215(18) 0.031(2) -0.0072(17) 0.0160(19) -0.0037(16)
C22 0.037(2) 0.028(2) 0.030(2) 0.0033(17) 0.0169(19) 0.0002(18)
C23 0.027(2) 0.023(2) 0.048(3) -0.0018(19) 0.015(2) 0.0005(17)
C24 0.029(2) 0.032(2) 0.036(2) 0.0075(19) 0.0139(19) -0.0013(18)
C25 0.031(2) 0.036(2) 0.028(2) 0.0063(18) 0.0156(19) -0.0057(18)
C26 0.0248(19) 0.026(2) 0.031(2) -0.0018(17) 0.0179(18) -0.0005(16)
O3 0.0298(15) 0.0509(17) 0.0298(16) -0.0037(13) 0.0182(13) -0.0020(13)
O4 0.0237(14) 0.0343(14) 0.0214(14) -0.0011(11) 0.0082(12) 0.0002(11)
C27 0.0235(19) 0.037(2) 0.024(2) 0.0078(17) 0.0124(17) 0.0109(17)
C28 0.0191(18) 0.0268(19) 0.026(2) 0.0035(16) 0.0123(16) -0.0001(15)
C29 0.031(2) 0.032(2) 0.030(2) 0.0020(18) 0.0161(18) 0.0044(17)
C30 0.029(2) 0.032(2) 0.031(2) 0.0085(19) 0.0032(18) 0.0020(18)
C31 0.026(2) 0.042(3) 0.028(2) 0.0079(19) 0.0088(18) -0.0003(18)
C32 0.034(2) 0.051(3) 0.027(2) -0.0050(19) 0.0231(19) -0.0021(19)
C33 0.0189(18) 0.034(2) 0.025(2) 0.0033(17) 0.0076(16) 0.0048(16)
O5 0.0425(17) 0.0373(15) 0.0301(16) 0.0005(13) 0.0224(14) 0.0003(13)
O6 0.0278(14) 0.0333(15) 0.0261(15) -0.0004(12) 0.0056(12) 0.0049(12)
C34 0.034(2) 0.030(2) 0.035(2) -0.0061(19) 0.023(2) 0.0001(18)
C35 0.038(2) 0.034(2) 0.030(2) 0.0048(18) 0.027(2) 0.0090(18)
C36 0.037(2) 0.037(2) 0.042(3) 0.008(2) 0.019(2) 0.006(2)
C37 0.041(3) 0.040(3) 0.098(5) 0.012(3) 0.038(3) 0.006(2)
C38 0.087(4) 0.036(3) 0.120(5) 0.009(3) 0.091(4) 0.004(3)
C39 0.098(4) 0.035(3) 0.080(4) 0.014(3) 0.073(4) 0.022(3)
C40 0.063(3) 0.034(2) 0.034(2) 0.0075(19) 0.036(2) 0.011(2)
N8 0.0344(19) 0.0269(18) 0.0309(19) 0.0023(15) 0.0141(16) -0.0009(15)
C41 0.047(3) 0.031(2) 0.040(2) -0.0031(19) 0.029(2) 0.0037(19)
C42 0.050(3) 0.035(2) 0.062(3) 0.001(2) 0.043(3) 0.000(2)
C43 0.049(3) 0.047(3) 0.049(3) 0.012(2) 0.039(2) 0.013(2)
C44 0.061(3) 0.057(3) 0.064(3) 0.006(3) 0.041(3) 0.013(3)
C45 0.040(2) 0.022(2) 0.038(2) -0.0003(18) 0.018(2) 0.0005(18)
C46 0.031(2) 0.046(3) 0.037(2) -0.007(2) 0.014(2) -0.004(2)
C47 0.057(3) 0.044(3) 0.039(3) 0.004(2) 0.025(2) -0.005(2)
C48 0.069(3) 0.050(3) 0.037(3) 0.011(2) 0.027(3) 0.006(3)
C49 0.038(2) 0.025(2) 0.035(2) -0.0017(18) 0.023(2) -0.0014(18)
C50 0.041(2) 0.024(2) 0.041(2) -0.0067(18) 0.024(2) 0.0005(18)
C51 0.038(2) 0.034(2) 0.047(3) -0.002(2) 0.023(2) -0.0003(19)
C52 0.035(2) 0.051(3) 0.051(3) -0.006(2) 0.025(2) -0.002(2)
C53 0.032(2) 0.036(2) 0.031(2) -0.0029(18) 0.0104(19) -0.0026(18)
C54 0.037(2) 0.042(3) 0.035(2) 0.004(2) 0.014(2) 0.003(2)
C55 0.038(2) 0.036(2) 0.047(3) -0.009(2) 0.024(2) -0.006(2)
C56 0.040(3) 0.061(3) 0.043(3) 0.007(2) 0.014(2) 0.001(2)
N9 0.057(2) 0.0297(18) 0.035(2) 0.0052(16) 0.0281(18) -0.0001(17)
C57 0.057(3) 0.030(2) 0.051(3) 0.017(2) 0.038(3) 0.007(2)
C58 0.081(4) 0.068(4) 0.059(3) 0.003(3) 0.056(3) 0.013(3)
C59 0.137(6) 0.091(5) 0.089(5) 0.019(4) 0.087(5) 0.038(4)
C60 0.366(12) 0.056(4) 0.165(7) 0.015(4) 0.228(9) 0.036(6)
C61 0.058(3) 0.030(2) 0.031(2) -0.0019(19) 0.020(2) -0.006(2)
C62 0.051(3) 0.042(3) 0.055(3) -0.006(2) 0.037(2) -0.006(2)
C63 0.067(3) 0.043(3) 0.040(3) -0.010(2) 0.023(3) -0.023(3)
C64 0.061(3) 0.053(3) 0.061(3) -0.010(3) 0.040(3) -0.014(3)
C65 0.079(4) 0.037(3) 0.047(3) -0.014(2) 0.046(3) -0.017(2)
C66 0.201(7) 0.084(4) 0.089(5) -0.040(4) 0.121(5) -0.072(5)
C67 0.039(3) 0.088(4) 0.049(3) 0.009(3) 0.017(2) -0.017(3)
C68 0.056(3) 0.060(3) 0.089(5) 0.025(3) 0.027(3) -0.009(3)
C69 0.067(3) 0.029(2) 0.044(3) 0.000(2) 0.012(3) -0.007(2)
C70 0.061(3) 0.032(3) 0.055(3) 0.002(2) 0.017(3) 0.006(2)
C71 0.074(4) 0.037(3) 0.044(3) 0.002(2) 0.014(3) 0.003(3)
C72 0.070(4) 0.045(3) 0.059(3) 0.009(3) 0.030(3) 0.005(3)
O1W 0.0256(15) 0.0538(19) 0.0274(16) 0.0017(15) 0.0084(13) 0.0017(14)

loop_
_atom_type_symbol
_atom_type_description
_atom_type_scat_dispersion_real
_atom_type_scat_dispersion_imag
_atom_type_scat_source
C C 0.0033 0.0016 'International Tables Vol C Tables 4.2.6.8 and 6.1.1.4'
H H 0.0000 0.0000 'International Tables Vol C Tables 4.2.6.8 and 6.1.1.4'
N N 0.0061 0.0033 'International Tables Vol C Tables 4.2.6.8 and 6.1.1.4'
O O 0.0106 0.0060 'International Tables Vol C Tables 4.2.6.8 and 6.1.1.4'

loop_
_geom_angle_atom_site_label_1
_geom_angle_atom_site_label_2
_geom_angle_atom_site_label_3
_geom_angle
C8 N1 C1 108.6(3)
C7 N2 C9 122.9(3)
C9 N3 C10 123.3(3)
C16 N4 C17 109.0(3)
C19 N5 C18 117.2(3)
C19 N6 C21 109.1(3)
C19 N6 C20 125.1(3)
C21 N6 C20 125.8(3)
C19 N7 C26 108.4(3)
C2 C1 N1 109.0(4)
C1 C2 C3 108.9(4)
C4 C3 C2 136.2(4)
C4 C3 C8 118.2(4)
C2 C3 C8 105.5(4)
C5 C4 C3 119.0(4)
C4 C5 C6 122.4(4)
C7 C6 C5 120.3(4)
C6 C7 C8 118.2(4)
C6 C7 N2 124.9(4)
C8 C7 N2 116.9(3)
N1 C8 C7 130.0(4)
N1 C8 C3 108.0(3)
C7 C8 C3 121.7(4)
O1 C9 N3 127.7(4)
O1 C9 N2 123.6(3)
N3 C9 N2 108.7(3)
C11 C10 N3 125.5(3)
C11 C10 C17 116.2(3)
N3 C10 C17 118.2(3)
C10 C11 C12 120.7(3)
C13 C12 C11 122.9(4)
C12 C13 C14 118.2(4)
C17 C14 C13 118.7(3)
C17 C14 C15 107.1(3)
C13 C14 C15 134.1(4)
C16 C15 C14 108.0(3)
C15 C16 N4 109.3(3)
C15 C16 C18 127.9(3)
N4 C16 C18 122.8(3)
N4 C17 C10 130.1(3)
N4 C17 C14 106.6(3)
C10 C17 C14 123.3(3)
O2 C18 N5 127.2(3)
O2 C18 C16 119.4(3)
N5 C18 C16 113.5(3)
N5 C19 N7 131.0(3)
N5 C19 N6 121.1(3)
N7 C19 N6 107.9(3)
C22 C21 C26 123.2(3)
C22 C21 N6 129.6(3)
C26 C21 N6 107.1(3)
C21 C22 C23 115.6(4)
C24 C23 C22 121.5(4)
C25 C24 C23 121.7(4)
C26 C25 C24 115.9(4)
C21 C26 C25 122.0(3)
C21 C26 N7 107.4(3)
C25 C26 N7 130.7(3)
O3 C27 O4 120.9(3)
O3 C27 C28 120.6(3)
O4 C27 C28 118.5(3)
C33 C28 C29 118.5(3)
C33 C28 C27 121.0(3)
C29 C28 C27 120.4(3)
C28 C29 C30 120.5(3)
C31 C30 C29 120.3(4)
C30 C31 C32 119.5(4)
C33 C32 C31 119.1(3)
C28 C33 C32 121.9(3)
O5 C34 O6 124.2(3)
O5 C34 C35 118.7(3)
O6 C34 C35 117.1(3)
C40 C35 C36 118.7(4)
C40 C35 C34 121.4(4)
C36 C35 C34 119.8(3)
C37 C36 C35 121.3(4)
C38 C37 C36 118.3(5)
C37 C38 C39 122.1(4)
C40 C39 C38 118.4(5)
C35 C40 C39 121.1(4)
C49 N8 C45 110.9(3)
C49 N8 C41 107.2(3)
C45 N8 C41 109.8(3)
C49 N8 C53 111.4(3)
C45 N8 C53 106.6(3)
C41 N8 C53 110.9(3)
C42 C41 N8 116.0(3)
C43 C42 C41 110.3(3)
C44 C43 C42 111.3(3)
C46 C45 N8 115.6(3)
C45 C46 C47 111.5(3)
C48 C47 C46 112.2(4)
N8 C49 C50 116.0(3)
C49 C50 C51 110.7(3)
C52 C51 C50 112.3(3)
C54 C53 N8 114.5(3)
C53 C54 C55 108.9(3)
C56 C55 C54 113.3(3)
C69 N9 C57 108.4(3)
C69 N9 C61 107.9(3)
C57 N9 C61 111.5(3)
C69 N9 C65 111.3(3)
C57 N9 C65 107.9(3)
C61 N9 C65 110.0(3)
C58 C57 N9 115.0(3)
C59 C58 C57 112.9(4)
C58 C59 C60 116.2(5)
C62 C61 N9 115.0(3)
C61 C62 C63 111.5(3)
C62 C63 C64 113.9(4)
N9 C65 C66 115.3(3)
C65 C66 C67 109.9(4)
C68 C67 C66 102.8(5)
C70 C69 N9 116.9(3)
C69 C70 C71 110.6(4)
C72 C71 C70 113.0(4)

loop_
_geom_bond_atom_site_label_1
_geom_bond_atom_site_label_2
_geom_bond_distance
O1 C9 1.198(4)
O2 C18 1.259(4)
N1 C8 1.380(5)
N1 C1 1.408(5)
N2 C7 1.413(5)
N2 C9 1.417(4)
N3 C9 1.386(4)
N3 C10 1.406(5)
N4 C16 1.385(4)
N4 C17 1.406(4)
N5 C19 1.340(4)
N5 C18 1.359(4)
N6 C19 1.385(4)
N6 C21 1.408(4)
N6 C20 1.449(4)
N7 C19 1.373(4)
N7 C26 1.428(4)
C1 C2 1.367(6)
C2 C3 1.433(6)
C3 C4 1.423(6)
C3 C8 1.447(5)
C4 C5 1.376(6)
C5 C6 1.420(5)
C6 C7 1.393(5)
C7 C8 1.409(5)
C10 C11 1.404(4)
C10 C17 1.407(5)
C11 C12 1.413(5)
C12 C13 1.364(5)
C13 C14 1.425(5)
C14 C17 1.414(5)
C14 C15 1.438(5)
C15 C16 1.360(5)
C16 C18 1.491(5)
C21 C22 1.379(5)
C21 C26 1.387(5)
C22 C23 1.416(5)
C23 C24 1.407(5)
C24 C25 1.403(5)
C25 C26 1.401(4)
O3 C27 1.279(4)
O4 C27 1.299(4)
C27 C28 1.477(4)
C28 C33 1.377(5)
C28 C29 1.401(5)
C29 C30 1.422(5)
C30 C31 1.373(5)
C31 C32 1.420(5)
C32 C33 1.408(4)
O5 C34 1.261(4)
O6 C34 1.281(4)
C34 C35 1.511(5)
C35 C40 1.383(5)
C35 C36 1.404(5)
C36 C37 1.401(5)
C37 C38 1.371(7)
C38 C39 1.400(7)
C39 C40 1.400(6)
N8 C49 1.522(4)
N8 C45 1.532(4)
N8 C41 1.539(4)
N8 C53 1.542(4)
C41 C42 1.529(5)
C42 C43 1.530(5)
C43 C44 1.518(5)
C45 C46 1.514(5)
C46 C47 1.546(5)
C47 C48 1.529(5)
C49 C50 1.528(5)
C50 C51 1.545(5)
C51 C52 1.538(5)
C53 C54 1.503(5)
C54 C55 1.542(5)
C55 C56 1.532(5)
N9 C69 1.521(5)
N9 C57 1.523(4)
N9 C61 1.522(5)
N9 C65 1.528(5)
C57 C58 1.521(5)
C58 C59 1.440(6)
C59 C60 1.511(6)
C61 C62 1.516(5)
C62 C63 1.524(5)
C63 C64 1.540(6)
C65 C66 1.538(5)
C66 C67 1.614(6)
C67 C68 1.484(6)
C69 C70 1.519(5)
C70 C71 1.534(6)
C71 C72 1.531(6)

loop_
_geom_hbond_atom_site_label_D
_geom_hbond_atom_site_label_H
_geom_hbond_atom_site_label_A
_geom_hbond_distance_DH
_geom_hbond_distance_HA
_geom_hbond_distance_DA
_geom_hbond_angle_DHA
N1 H901 O3 0.88 2.01 2.846(4) 159.1
N2 H902 O3 0.88 2.04 2.839(4) 149.8
N3 H903 O4 0.88 1.91 2.786(4) 178.3
N4 H904 O4 0.88 2.12 2.900(4) 147.8
N7 H907 O5 0.88 2.02 2.771(4) 143.0
N7 H907 O2 0.88 2.17 2.665(4) 115.1
O1W H1W O2 0.852(17) 1.960(19) 2.808(4) 174(4)
O1W H2W O6 0.895(17) 1.874(17) 2.759(4) 170(4)
